data_4344276
loop_
_publ_author_name
'Drewes, D.'
'Krebs, B.'
'Limanski, E.M.'

_publ_section_title
;
 The first sandwich-type heteropolytungstates consisting of trivacant
 gallium(III) substituted Keggin fragments
;
_journal_name_full 'Inorganic Chemistry'
_journal_page_first 1542
_journal_page_last 1546
_journal_volume 44
_journal_year 2005
_chemical_formula_sum 'Ga2 O121 W18 Zn4'
_chemical_name_systematic '(N H4)14 (Zn4 (H2 O)2 (Ga W9 O34)2) (H2 O)51'
_space_group_IT_number 2
_symmetry_space_group_name_Hall '-P 1'
_symmetry_space_group_name_H-M 'P -1'
_cell_angle_alpha 99.08
_cell_angle_beta 103.71
_cell_angle_gamma 102.5
_cell_formula_units_Z 1
_cell_length_a 12.401
_cell_length_b 13.778
_cell_length_c 14.658
_cell_volume 2316.996
_citation_journal_id_ASTM INOCAJ
_cod_data_source_file Drewes_INOCAJ_2005_1852.cif
_cod_data_source_block Ga2O121W18Zn4
_cod_database_code 4344276

loop_
_symmetry_equiv_pos_as_xyz
x,y,z
-x,-y,-z

loop_
_atom_site_label
_atom_site_type_symbol
_atom_site_fract_x
_atom_site_fract_y
_atom_site_fract_z
_atom_site_occupancy
_atom_site_U_iso_or_equiv
O67 O-2 0.876 0.743 0.056 0.25 0.0
O2 O-2 0.6838 0.1254 0.1873 1 0.0
O56 O-2 0.6943 0.6417 0.0376 0.75 0.0
O66 O-2 0.909 -0.066 0.07 0.25 0.0
O9 O-2 0.8733 0.0707 0.1759 1 0.0
O59 O-2 1.1162 0.048 0.0868 0.5 0.0
Ga1 Ga+3 0.86556 0.34873 0.32459 1 0.0
W1 W+6 0.58858 0.16493 0.26172 1 0.0
W6 W+6 0.99543 0.14761 0.30231 1 0.0
O4 O-2 0.5379 0.2429 0.3544 1 0.0
W3 W+6 0.64549 0.36156 0.11821 1 0.0
W4 W+6 0.66373 0.34759 0.46059 1 0.0
O30 O-2 1.0077 0.5744 0.3026 1 0.0
O48 O-2 0.3343 0.2637 0.1467 1 0.0
W9 W+6 0.72093 0.54361 0.31553 1 0.0
O24 O-2 1.0824 0.2468 0.4016 1 0.0
O57 O-2 0.4907 0.7926 0.306 0.5 0.0
O13 O-2 0.7522 0.4569 0.0825 1 0.0
O7 O-2 0.7145 0.0605 0.0053 1 0.0
O19 O-2 0.6513 0.4392 0.3733 1 0.0
O14 O-2 0.6031 0.4663 0.1912 1 0.0
O45 O-2 0.7628 0.8237 0.4593 1 0.0
O12 O-2 0.5305 0.332 0.0143 1 0.0
O63 O-2 0.544 -0.115 0.061 0.5 0.0
O64 O-2 0.268 -0.035 0.149 0.25 0.0
O23 O-2 1.05 0.0431 0.3176 1 0.0
O49 O-2 0.6901 -0.0924 0.259 1 0.0
O3 O-2 0.6464 0.0922 0.3537 1 0.0
O31 O-2 0.8034 0.6099 0.236 1 0.0
O41 O-2 1.2769 0.072 0.4233 1 0.0
O55 O-2 0.2826 -0.0289 0.2769 0.75 0.0
O68 O-2 0.379 0.072 0.593 0.25 0.0
O27 O-2 1.1298 0.3984 0.2892 1 0.0
O53 O-2 0.5646 0.4367 -0.1322 1 0.0
Zn2 Zn+2 1.14383 0.40536 0.43293 1 0.0
O5 O-2 0.5833 0.2703 0.1912 1 0.0
O22 O-2 0.8714 0.1201 0.3618 1 0.0
O10 O-2 0.7249 0.2626 0.0891 1 0.0
O62 O-2 0.382 0.136 0.057 0.5 0.0
O1 O-2 0.4575 0.0804 0.1983 1 0.0
O50 O-2 1.2485 0.5709 0.2393 1 0.0
O51 O-2 0.4745 0.0942 0.4975 1 0.0
O60 O-2 0.698 -0.103 -0.064 0.5 0.0
W7 W+6 1.04643 0.31882 0.17735 1 0.0
O54 O-2 0.8255 0.2579 0.7061 1 0.0
O28 O-2 0.9578 0.4169 0.1474 1 0.0
W2 W+6 0.79027 0.15004 0.1097 1 0.0
W5 W+6 0.7947 0.16583 0.45254 1 0.0
O37 O-2 0.7631 0.5093 -0.0689 1 0.0
O6 O-2 0.7483 0.2718 0.3651 1 0.0
O32 O-2 0.6444 0.6298 0.3413 1 0.0
O25 O-2 1.0834 0.1979 0.2172 1 0.0
O52 O-2 0.9637 0.1719 0.8956 1 0.0
O39 O-2 1.0657 0.1965 0.6859 1 0.0
Zn1 Zn+2 0.97541 0.41991 0.55773 1 0.0
O15 O-2 0.7953 0.4307 0.2509 1 0.0
W8 W+6 0.90124 0.52827 0.18722 1 0.0
O35 O-2 0.6886 0.6117 0.5503 1 0.0
O47 O-2 0.845 0.3698 -0.0639 1 0.0
O11 O-2 0.9126 0.2573 0.243 1 0.0
O34 O-2 0.9875 0.4287 0.4256 1 0.0
O17 O-2 0.8048 0.4275 0.5306 1 0.0
O20 O-2 0.7955 0.0707 0.5183 1 0.0
O42 O-2 0.9021 0.1144 0.7236 1 0.0
O61 O-2 0.81 -0.133 0.081 0.5 0.0
O21 O-2 0.9188 0.267 0.5244 1 0.0
O58 O-2 1 0 0.5 1 0.0
O29 O-2 0.9505 0.6106 0.1182 1 0.0
O43 O-2 0.4172 0.4361 0.3018 1 0.0
O65 O-2 0.503 -0.005 -0.027 0.25 0.0
O8 O-2 0.9146 0.2153 0.0702 1 0.0
O18 O-2 0.6944 0.2331 0.5134 1 0.0
O46 O-2 0.6707 0.1892 -0.1523 1 0.0
O33 O-2 0.8506 0.586 0.4176 1 0.0
O26 O-2 1.1356 0.3386 0.1023 1 0.0
O36 O-2 1.0893 0.2044 0.5497 1 0.0
O69 O-2 0.711 0.69 0.08 0.25 0.0
O44 O-2 1.3145 0.2086 0.3468 1 0.0
O16 O-2 0.5736 0.3797 0.5273 1 0.0
O38 O-2 0.4449 0.615 0.3023 1 0.0
O40 O-2 0.8678 -0.0613 0.3782 1 0.0
